data_2109026
loop_
_publ_author_name
'Mahmoudi, Ghodrat'
'Garc\'ia-Santos, Isabel'
'Pittelkow, Michael'
'Kamounah, Fadhil S.'
'Zangrando, Ennio'
'Babashkina, Maria G.'
'Frontera, Antonio'
'Safin, Damir A.'

_publ_section_title
;
 The tetrel bonding role in supramolecular aggregation of lead(II) acetate
 and a thiosemicarbazide derivative
;
_journal_coeditor_code LO5101
_journal_issue 4
_journal_name_full 'Acta Crystallographica Section B'
_journal_page_first 685
_journal_page_last 694
_journal_paper_doi 10.1107/S2052520622005789
_journal_volume 78
_journal_year 2022
_chemical_formula_moiety 'C21 H18 N4 O2 Pb S'
_chemical_formula_sum 'C21 H18 N4 O2 Pb S'
_chemical_formula_weight 597.64
_space_group_crystal_system monoclinic
_space_group_IT_number 4
_space_group_name_Hall 'P 2yb'
_space_group_name_H-M_alt 'P 1 21 1'
_atom_sites_solution_hydrogens difmap
_atom_sites_solution_primary direct
_atom_sites_solution_secondary difmap
_audit_creation_method SHELXL-2013
_cell_angle_alpha 90
_cell_angle_beta 91.2590(10)
_cell_angle_gamma 90
_cell_formula_units_Z 2
_cell_length_a 7.9341(3)
_cell_length_b 8.0140(3)
_cell_length_c 15.3431(6)
_cell_measurement_reflns_used 9172
_cell_measurement_temperature 100(2)
_cell_measurement_theta_max 36.35
_cell_measurement_theta_min 2.57
_cell_volume 975.34(6)
_computing_cell_refinement 'APEX3 Software (Bruker, 2019)'
_computing_data_collection 'APEX3 Software (Bruker, 2019)'
_computing_data_reduction 'APEX3 Software (Bruker, 2019)'
_computing_molecular_graphics 'PLATON (Spek, 2019)'
_computing_publication_material 'SHELXL-2013 (Sheldrick, 2013)'
_computing_structure_refinement 'SHELXL-2013 (Sheldrick, 2013)'
_computing_structure_solution 'SHELXS-2013 (Sheldrick, 2013)'
_diffrn_ambient_temperature 100(2)
_diffrn_measured_fraction_theta_full 0.998
_diffrn_measured_fraction_theta_max 0.999
_diffrn_measurement_device_type 'Bruker D8 VENTURE PHOTON III-14'
_diffrn_measurement_method 'omega and phi'
_diffrn_radiation_type MoK\a
_diffrn_radiation_wavelength 0.71073
_diffrn_reflns_av_R_equivalents 0.0432
_diffrn_reflns_av_unetI/netI 0.0222
_diffrn_reflns_Laue_measured_fraction_full 0.998
_diffrn_reflns_Laue_measured_fraction_max 0.999
_diffrn_reflns_limit_h_max 11
_diffrn_reflns_limit_h_min -11
_diffrn_reflns_limit_k_max 11
_diffrn_reflns_limit_k_min -11
_diffrn_reflns_limit_l_max 21
_diffrn_reflns_limit_l_min -21
_diffrn_reflns_number 49015
_diffrn_reflns_point_group_measured_fraction_full 0.999
_diffrn_reflns_point_group_measured_fraction_max 1.000
_diffrn_reflns_theta_full 25.242
_diffrn_reflns_theta_max 30.506
_diffrn_reflns_theta_min 2.656
_diffrn_source 'microfocus sealed tube'
_exptl_absorpt_coefficient_mu 8.782
_exptl_absorpt_correction_T_max 1.000
_exptl_absorpt_correction_T_min 0.500
_exptl_absorpt_correction_type multi-scan
_exptl_absorpt_process_details SADABS
_exptl_crystal_colour Yellow
_exptl_crystal_density_diffrn 2.035
_exptl_crystal_description plate
_exptl_crystal_F_000 572
_exptl_crystal_size_max 0.356
_exptl_crystal_size_mid 0.145
_exptl_crystal_size_min 0.032
_refine_diff_density_max 0.588
_refine_diff_density_min -0.832
_refine_diff_density_rms 0.082
_refine_ls_abs_structure_details
;
 Flack x determined using 2643 quotients [(I+)-(I-)]/[(I+)+(I-)]
 (Parsons and Flack (2004), Acta Cryst. A60, s61).
;
_refine_ls_abs_structure_Flack -0.017(3)
_refine_ls_extinction_method none
_refine_ls_goodness_of_fit_ref 1.045
_refine_ls_hydrogen_treatment constr
_refine_ls_matrix_type full
_refine_ls_number_parameters 262
_refine_ls_number_reflns 5956
_refine_ls_number_restraints 1
_refine_ls_restrained_S_all 1.045
_refine_ls_R_factor_all 0.0157
_refine_ls_R_factor_gt 0.0146
_refine_ls_shift/su_max 0.000
_refine_ls_shift/su_mean 0.000
_refine_ls_structure_factor_coef Fsqd
_refine_ls_weighting_details 'w=1/[\s^2^(Fo^2^)+(0.0110P)^2^+0.6765P] where P=(Fo^2^+2Fc^2^)/3'
_refine_ls_weighting_scheme calc
_refine_ls_wR_factor_gt 0.0330
_refine_ls_wR_factor_ref 0.0336
_reflns_Friedel_coverage 0.878
_reflns_Friedel_fraction_full 1.000
_reflns_Friedel_fraction_max 1.000
_reflns_number_gt 5796
_reflns_number_total 5956
_reflns_threshold_expression 'I > 2\s(I)'
_cod_data_source_file lo5101sup1.cif
_cod_data_source_block I
_cod_original_sg_symbol_H-M 'P 21'
_cod_database_code 2109026
_shelx_space_group_comment
;
The symmetry employed for this shelxl refinement is uniquely defined
by the following loop, which should always be used as a source of
symmetry information in preference to the above space-group names.
They are only intended as comments.
;
_shelx_estimated_absorpt_t_min 0.146
_shelx_estimated_absorpt_t_max 0.766
_shelxl_version_number 2013-3

loop_
_space_group_symop_operation_xyz
'x, y, z'
'-x, y+1/2, -z'

loop_
_atom_site_label
_atom_site_type_symbol
_atom_site_fract_x
_atom_site_fract_y
_atom_site_fract_z
_atom_site_U_iso_or_equiv
_atom_site_adp_type
_atom_site_occupancy
_atom_site_site_symmetry_order
_atom_site_calc_flag
_atom_site_refinement_flags_posn
_atom_site_refinement_flags_adp
_atom_site_refinement_flags_occupancy
_atom_site_disorder_assembly
_atom_site_disorder_group
Pb1 Pb 0.05513(2) 0.62125(2) 0.06365(2) 0.01198(3) Uani 1 1 d . . . . .
S1 S -0.16612(11) 0.87318(11) 0.11064(6) 0.01481(15) Uani 1 1 d . . . . .
O1 O 0.2972(3) 0.7953(4) 0.06055(17) 0.0187(5) Uani 1 1 d . . . . .
O2 O 0.1760(4) 0.8336(3) -0.06990(19) 0.0191(5) Uani 1 1 d . . . . .
N1 N 0.2224(4) 0.4242(4) 0.1634(2) 0.0136(5) Uani 1 1 d . . . . .
N2 N 0.1222(4) 0.7309(3) 0.21602(19) 0.0116(5) Uani 1 1 d . . . . .
N3 N 0.0799(4) 0.8896(4) 0.24122(18) 0.0121(5) Uani 1 1 d . . . . .
N4 N -0.0931(3) 1.1177(7) 0.21776(15) 0.0136(4) Uani 1 1 d . . . . .
H4A H -0.1637 1.1648 0.1802 0.016 Uiso 1 1 d R U . . .
C1 C 0.2576(4) 0.2671(4) 0.1423(2) 0.0157(6) Uani 1 1 d . . . . .
H1 H 0.2000 0.2192 0.0934 0.019 Uiso 1 1 d R U . . .
C2 C 0.3730(4) 0.1690(4) 0.1883(2) 0.0168(7) Uani 1 1 d . . . . .
H2 H 0.3946 0.0570 0.1715 0.020 Uiso 1 1 d R U . . .
C3 C 0.4565(5) 0.2404(4) 0.2593(3) 0.0187(7) Uani 1 1 d . . . . .
H3 H 0.5375 0.1780 0.2921 0.022 Uiso 1 1 d R U . . .
C4 C 0.4205(5) 0.4047(4) 0.2823(2) 0.0153(6) Uani 1 1 d . . . . .
H4 H 0.4766 0.4552 0.3308 0.018 Uiso 1 1 d R U . . .
C5 C 0.3012(4) 0.4945(4) 0.2335(2) 0.0114(6) Uani 1 1 d . . . . .
C6 C 0.2531(4) 0.6665(4) 0.2564(2) 0.0111(6) Uani 1 1 d . . . . .
C7 C -0.0456(4) 0.9582(4) 0.1962(2) 0.0120(6) Uani 1 1 d . . . . .
C8 C -0.0481(4) 1.2176(4) 0.2894(2) 0.0123(6) Uani 1 1 d . . . . .
C9 C 0.0552(4) 1.1664(4) 0.3591(2) 0.0155(7) Uani 1 1 d . . . . .
H9 H 0.1022 1.0574 0.3596 0.019 Uiso 1 1 d R U . . .
C10 C 0.0898(5) 1.2755(4) 0.4281(2) 0.0161(6) Uani 1 1 d . . . . .
H10 H 0.1608 1.2403 0.4753 0.019 Uiso 1 1 d R U . . .
C11 C 0.0217(5) 1.4354(4) 0.4288(2) 0.0163(6) Uani 1 1 d . . . . .
H11 H 0.0447 1.5086 0.4763 0.020 Uiso 1 1 d R U . . .
C12 C -0.0808(5) 1.4862(4) 0.3594(2) 0.0169(7) Uani 1 1 d . . . . .
H12 H -0.1277 1.5953 0.3594 0.020 Uiso 1 1 d R U . . .
C13 C -0.1153(4) 1.3805(4) 0.2901(2) 0.0155(6) Uani 1 1 d . . . . .
H13 H -0.1844 1.4178 0.2427 0.019 Uiso 1 1 d R U . . .
C14 C 0.3566(4) 0.7570(4) 0.3235(2) 0.0125(6) Uani 1 1 d . . . . .
C15 C 0.5242(4) 0.7952(4) 0.3052(2) 0.0148(6) Uani 1 1 d . . . . .
H15 H 0.5703 0.7630 0.2511 0.018 Uiso 1 1 d R U . . .
C16 C 0.6238(5) 0.8801(4) 0.3664(3) 0.0179(7) Uani 1 1 d . . . . .
H16 H 0.7375 0.9063 0.3538 0.022 Uiso 1 1 d R U . . .
C17 C 0.5575(5) 0.9270(5) 0.4459(3) 0.0196(7) Uani 1 1 d . . . . .
H17 H 0.6253 0.9866 0.4872 0.024 Uiso 1 1 d R U . . .
C18 C 0.3920(5) 0.8864(5) 0.4651(2) 0.0185(7) Uani 1 1 d . . . . .
H18 H 0.3473 0.9163 0.5199 0.022 Uiso 1 1 d R U . . .
C19 C 0.2913(4) 0.8018(4) 0.4037(2) 0.0148(6) Uani 1 1 d . . . . .
H19 H 0.1781 0.7747 0.4168 0.018 Uiso 1 1 d R U . . .
C20 C 0.2925(4) 0.8615(4) -0.0148(2) 0.0139(6) Uani 1 1 d . . . . .
C21 C 0.4285(4) 0.9847(5) -0.0360(3) 0.0181(7) Uani 1 1 d . . . . .
H21A H 0.5261 0.9669 0.0031 0.027 Uiso 1 1 d R U . . .
H21B H 0.3859 1.0985 -0.0285 0.027 Uiso 1 1 d R U . . .
H21C H 0.4623 0.9690 -0.0965 0.027 Uiso 1 1 d R U . . .

loop_
_atom_site_aniso_label
_atom_site_aniso_U_11
_atom_site_aniso_U_22
_atom_site_aniso_U_33
_atom_site_aniso_U_23
_atom_site_aniso_U_13
_atom_site_aniso_U_12
Pb1 0.01329(5) 0.01144(4) 0.01115(5) -0.00075(8) -0.00120(3) -0.00052(8)
S1 0.0138(4) 0.0156(4) 0.0149(4) -0.0024(3) -0.0039(3) 0.0007(3)
O1 0.0166(12) 0.0250(13) 0.0143(12) 0.0046(10) -0.0009(9) -0.0042(10)
O2 0.0214(13) 0.0196(13) 0.0163(13) 0.0012(11) -0.0042(11) -0.0013(10)
N1 0.0122(12) 0.0133(13) 0.0155(14) -0.0019(10) 0.0018(10) -0.0002(10)
N2 0.0130(12) 0.0089(11) 0.0131(13) 0.0005(10) 0.0017(10) 0.0005(10)
N3 0.0145(12) 0.0111(12) 0.0105(12) -0.0021(10) -0.0016(10) 0.0011(10)
N4 0.0155(10) 0.0120(10) 0.0131(10) 0.0011(19) -0.0029(8) 0.001(2)
C1 0.0175(16) 0.0141(15) 0.0155(16) -0.0031(12) 0.0023(12) -0.0027(12)
C2 0.0205(16) 0.0110(14) 0.0191(16) -0.0003(11) 0.0057(13) 0.0008(11)
C3 0.0212(17) 0.0139(15) 0.0210(18) 0.0024(13) -0.0001(14) 0.0045(13)
C4 0.0179(16) 0.0131(15) 0.0149(15) 0.0006(12) -0.0013(13) 0.0005(12)
C5 0.0112(14) 0.0117(14) 0.0114(14) 0.0005(11) 0.0027(11) -0.0011(11)
C6 0.0110(13) 0.0106(15) 0.0118(14) -0.0002(10) 0.0015(11) -0.0009(10)
C7 0.0125(14) 0.0132(14) 0.0103(14) 0.0005(11) 0.0012(11) -0.0012(11)
C8 0.0123(14) 0.0125(14) 0.0121(15) 0.0005(11) 0.0024(11) -0.0004(11)
C9 0.0177(15) 0.0138(15) 0.0148(15) -0.0006(11) -0.0018(12) 0.0005(11)
C10 0.0189(16) 0.0175(16) 0.0118(15) -0.0013(12) -0.0025(12) -0.0013(13)
C11 0.0200(16) 0.0143(15) 0.0148(16) -0.0037(12) 0.0038(13) -0.0025(13)
C12 0.0178(16) 0.0132(15) 0.0200(17) -0.0018(13) 0.0039(13) 0.0013(12)
C13 0.0152(15) 0.0141(15) 0.0173(16) 0.0003(12) 0.0024(12) 0.0023(12)
C14 0.0142(14) 0.0098(13) 0.0133(15) 0.0007(11) -0.0016(12) 0.0002(11)
C15 0.0160(16) 0.0132(15) 0.0152(16) 0.0021(12) -0.0006(12) 0.0011(12)
C16 0.0148(15) 0.0141(15) 0.0248(18) 0.0018(14) -0.0030(13) -0.0003(13)
C17 0.0197(17) 0.0159(16) 0.0228(18) -0.0018(14) -0.0093(14) 0.0001(13)
C18 0.0237(17) 0.0197(16) 0.0118(15) -0.0033(13) -0.0040(13) 0.0050(14)
C19 0.0144(15) 0.0168(15) 0.0133(15) -0.0020(12) 0.0005(12) 0.0008(12)
C20 0.0138(14) 0.0124(14) 0.0156(16) -0.0015(12) 0.0011(12) 0.0029(12)
C21 0.0145(15) 0.0203(17) 0.0196(17) 0.0022(14) 0.0032(13) -0.0024(13)

loop_
_atom_type_symbol
_atom_type_description
_atom_type_scat_dispersion_real
_atom_type_scat_dispersion_imag
_atom_type_scat_source
C C 0.0033 0.0016 'International Tables Vol C Tables 4.2.6.8 and 6.1.1.4'
H H 0.0000 0.0000 'International Tables Vol C Tables 4.2.6.8 and 6.1.1.4'
N N 0.0061 0.0033 'International Tables Vol C Tables 4.2.6.8 and 6.1.1.4'
O O 0.0106 0.0060 'International Tables Vol C Tables 4.2.6.8 and 6.1.1.4'
Pb Pb -3.3944 10.1111 'International Tables Vol C Tables 4.2.6.8 and 6.1.1.4'
S S 0.1246 0.1234 'International Tables Vol C Tables 4.2.6.8 and 6.1.1.4'

loop_
_geom_angle_atom_site_label_1
_geom_angle_atom_site_label_2
_geom_angle_atom_site_label_3
_geom_angle
_geom_angle_site_symmetry_1
_geom_angle_site_symmetry_3
_geom_angle_publ_flag
O1 Pb1 N2 70.27(9) . . y
O1 Pb1 N1 88.01(9) . . y
N2 Pb1 N1 64.32(9) . . y
O1 Pb1 S1 95.39(7) . . y
N2 Pb1 S1 68.35(7) . . y
N1 Pb1 S1 128.08(7) . . y
O1 Pb1 O2 49.38(8) . . y
N2 Pb1 O2 112.84(8) . . y
N1 Pb1 O2 128.53(9) . . y
S1 Pb1 O2 88.69(6) . . y
O1 Pb1 O2 164.51(9) . 2_545 y
N2 Pb1 O2 110.98(9) . 2_545 y
N1 Pb1 O2 79.19(8) . 2_545 y
S1 Pb1 O2 99.36(6) . 2_545 y
O2 Pb1 O2 135.28(4) . 2_545 y
C7 S1 Pb1 98.04(11) . . ?
C20 O1 Pb1 104.8(2) . . ?
C20 O2 Pb1 82.9(2) . . ?
C20 O2 Pb1 106.7(2) . 2 ?
Pb1 O2 Pb1 102.97(9) . 2 y
C1 N1 C5 119.4(3) . . ?
C1 N1 Pb1 123.2(2) . . ?
C5 N1 Pb1 116.3(2) . . ?
C6 N2 N3 115.5(3) . . ?
C6 N2 Pb1 116.6(2) . . ?
N3 N2 Pb1 122.1(2) . . ?
C7 N3 N2 115.1(3) . . ?
C7 N4 C8 130.8(3) . . ?
C7 N4 H4A 114.5 . . ?
C8 N4 H4A 114.6 . . ?
N1 C1 C2 123.4(3) . . ?
N1 C1 H1 118.3 . . ?
C2 C1 H1 118.2 . . ?
C3 C2 C1 117.7(3) . . ?
C3 C2 H2 121.1 . . ?
C1 C2 H2 121.2 . . ?
C2 C3 C4 119.4(3) . . ?
C2 C3 H3 120.3 . . ?
C4 C3 H3 120.2 . . ?
C5 C4 C3 119.5(3) . . ?
C5 C4 H4 120.2 . . ?
C3 C4 H4 120.3 . . ?
N1 C5 C4 120.5(3) . . ?
N1 C5 C6 117.4(3) . . ?
C4 C5 C6 122.0(3) . . ?
N2 C6 C5 117.7(3) . . ?
N2 C6 C14 123.8(3) . . ?
C5 C6 C14 118.5(3) . . ?
N3 C7 N4 118.0(3) . . ?
N3 C7 S1 128.7(3) . . ?
N4 C7 S1 113.3(2) . . ?
C9 C8 N4 124.7(3) . . ?
C9 C8 C13 118.8(3) . . ?
N4 C8 C13 116.5(3) . . ?
C8 C9 C10 120.0(3) . . ?
C8 C9 H9 120.1 . . ?
C10 C9 H9 120.0 . . ?
C11 C10 C9 120.9(3) . . ?
C11 C10 H10 119.4 . . ?
C9 C10 H10 119.7 . . ?
C12 C11 C10 119.0(3) . . ?
C12 C11 H11 120.5 . . ?
C10 C11 H11 120.5 . . ?
C13 C12 C11 120.9(3) . . ?
C13 C12 H12 119.6 . . ?
C11 C12 H12 119.5 . . ?
C12 C13 C8 120.4(3) . . ?
C12 C13 H13 119.8 . . ?
C8 C13 H13 119.8 . . ?
C19 C14 C15 119.7(3) . . ?
C19 C14 C6 121.7(3) . . ?
C15 C14 C6 118.6(3) . . ?
C16 C15 C14 120.0(3) . . ?
C16 C15 H15 119.9 . . ?
C14 C15 H15 120.1 . . ?
C17 C16 C15 120.3(3) . . ?
C17 C16 H16 119.9 . . ?
C15 C16 H16 119.9 . . ?
C18 C17 C16 120.0(3) . . ?
C18 C17 H17 120.0 . . ?
C16 C17 H17 120.0 . . ?
C17 C18 C19 119.9(3) . . ?
C17 C18 H18 120.1 . . ?
C19 C18 H18 120.0 . . ?
C14 C19 C18 120.2(3) . . ?
C14 C19 H19 120.0 . . ?
C18 C19 H19 119.8 . . ?
O2 C20 O1 122.9(3) . . ?
O2 C20 C21 119.4(3) . . ?
O1 C20 C21 117.6(3) . . ?
C20 C21 H21A 109.4 . . ?
C20 C21 H21B 109.5 . . ?
H21A C21 H21B 109.5 . . ?
C20 C21 H21C 109.4 . . ?
H21A C21 H21C 109.5 . . ?
H21B C21 H21C 109.5 . . ?

loop_
_geom_bond_atom_site_label_1
_geom_bond_atom_site_label_2
_geom_bond_distance
_geom_bond_site_symmetry_2
_geom_bond_publ_flag
Pb1 O1 2.375(3) . y
Pb1 N2 2.543(3) . y
Pb1 N1 2.551(3) . y
Pb1 S1 2.7809(9) . y
Pb1 O2 2.846(3) . y
Pb1 O2 2.949(3) 2_545 y
S1 C7 1.745(4) . ?
O1 C20 1.272(4) . ?
O2 C20 1.259(4) . ?
O2 Pb1 2.949(3) 2 ?
N1 C1 1.332(4) . ?
N1 C5 1.354(4) . ?
N2 C6 1.304(4) . ?
N2 N3 1.373(4) . ?
N3 C7 1.319(4) . ?
N4 C7 1.375(6) . ?
N4 C8 1.400(5) . ?
N4 H4A 0.8800 . ?
C1 C2 1.388(5) . ?
C1 H1 0.9500 . ?
C2 C3 1.386(5) . ?
C2 H2 0.9500 . ?
C3 C4 1.394(5) . ?
C3 H3 0.9500 . ?
C4 C5 1.394(5) . ?
C4 H4 0.9500 . ?
C5 C6 1.475(5) . ?
C6 C14 1.491(5) . ?
C8 C9 1.395(5) . ?
C8 C13 1.410(5) . ?
C9 C10 1.396(5) . ?
C9 H9 0.9500 . ?
C10 C11 1.391(5) . ?
C10 H10 0.9500 . ?
C11 C12 1.388(5) . ?
C11 H11 0.9500 . ?
C12 C13 1.382(5) . ?
C12 H12 0.9500 . ?
C13 H13 0.9500 . ?
C14 C19 1.392(5) . ?
C14 C15 1.399(5) . ?
C15 C16 1.392(5) . ?
C15 H15 0.9500 . ?
C16 C17 1.392(5) . ?
C16 H16 0.9500 . ?
C17 C18 1.390(5) . ?
C17 H17 0.9500 . ?
C18 C19 1.398(5) . ?
C18 H18 0.9500 . ?
C19 H19 0.9500 . ?
C20 C21 1.504(5) . ?
C21 H21A 0.9800 . ?
C21 H21B 0.9800 . ?
C21 H21C 0.9800 . ?

loop_
_geom_hbond_atom_site_label_D
_geom_hbond_atom_site_label_H
_geom_hbond_atom_site_label_A
_geom_hbond_distance_DH
_geom_hbond_distance_HA
_geom_hbond_distance_DA
_geom_hbond_angle_DHA
_geom_hbond_site_symmetry_A
N4 H4A O2 0.88 2.17 2.917(5) 142.8 2
C9 H9 N3 0.95 2.26 2.872(4) 121.1 .
C21 H21A S1 0.98 3.01 3.986(4) 172.9 1_655

loop_
_geom_torsion_atom_site_label_1
_geom_torsion_atom_site_label_2
_geom_torsion_atom_site_label_3
_geom_torsion_atom_site_label_4
_geom_torsion
_geom_torsion_site_symmetry_1
_geom_torsion_site_symmetry_2
_geom_torsion_site_symmetry_3
_geom_torsion_site_symmetry_4
_geom_torsion_publ_flag
C6 N2 N3 C7 175.7(3) . . . . ?
Pb1 N2 N3 C7 23.5(4) . . . . ?
C5 N1 C1 C2 -0.3(5) . . . . ?
Pb1 N1 C1 C2 167.9(3) . . . . ?
N1 C1 C2 C3 -0.7(5) . . . . ?
C1 C2 C3 C4 0.9(5) . . . . ?
C2 C3 C4 C5 -0.1(5) . . . . ?
C1 N1 C5 C4 1.2(5) . . . . ?
Pb1 N1 C5 C4 -167.8(2) . . . . ?
C1 N1 C5 C6 -177.6(3) . . . . ?
Pb1 N1 C5 C6 13.4(4) . . . . ?
C3 C4 C5 N1 -1.0(5) . . . . ?
C3 C4 C5 C6 177.7(3) . . . . ?
N3 N2 C6 C5 178.4(3) . . . . ?
Pb1 N2 C6 C5 -27.8(4) . . . . ?
N3 N2 C6 C14 -2.0(5) . . . . ?
Pb1 N2 C6 C14 151.8(3) . . . . ?
N1 C5 C6 N2 9.6(4) . . . . ?
C4 C5 C6 N2 -169.2(3) . . . . ?
N1 C5 C6 C14 -170.0(3) . . . . ?
C4 C5 C6 C14 11.2(5) . . . . ?
N2 N3 C7 N4 -179.4(3) . . . . ?
N2 N3 C7 S1 1.1(4) . . . . ?
C8 N4 C7 N3 -10.8(5) . . . . ?
C8 N4 C7 S1 168.7(3) . . . . ?
Pb1 S1 C7 N3 -19.5(3) . . . . ?
Pb1 S1 C7 N4 161.0(2) . . . . ?
C7 N4 C8 C9 -3.2(6) . . . . ?
C7 N4 C8 C13 177.5(3) . . . . ?
N4 C8 C9 C10 -178.9(3) . . . . ?
C13 C8 C9 C10 0.3(5) . . . . ?
C8 C9 C10 C11 0.3(5) . . . . ?
C9 C10 C11 C12 -0.4(5) . . . . ?
C10 C11 C12 C13 -0.1(5) . . . . ?
C11 C12 C13 C8 0.8(5) . . . . ?
C9 C8 C13 C12 -0.9(5) . . . . ?
N4 C8 C13 C12 178.4(3) . . . . ?
N2 C6 C14 C19 66.4(5) . . . . ?
C5 C6 C14 C19 -114.0(4) . . . . ?
N2 C6 C14 C15 -114.4(4) . . . . ?
C5 C6 C14 C15 65.1(4) . . . . ?
C19 C14 C15 C16 -1.1(5) . . . . ?
C6 C14 C15 C16 179.7(3) . . . . ?
C14 C15 C16 C17 0.1(5) . . . . ?
C15 C16 C17 C18 1.1(5) . . . . ?
C16 C17 C18 C19 -1.4(6) . . . . ?
C15 C14 C19 C18 0.8(5) . . . . ?
C6 C14 C19 C18 180.0(3) . . . . ?
C17 C18 C19 C14 0.4(5) . . . . ?
Pb1 O2 C20 O1 -1.0(3) . . . . ?
Pb1 O2 C20 O1 100.5(3) 2 . . . ?
Pb1 O2 C20 C21 -177.8(3) . . . . ?
Pb1 O2 C20 C21 -76.3(3) 2 . . . ?
Pb1 O1 C20 O2 1.2(4) . . . . ?
Pb1 O1 C20 C21 178.1(2) . . . . ?

_cod_database_fobs_code 2109026
